data_7239362
loop_
_publ_author_name
'Antonov, Liudmil'
'Deneva, Vera'
'Kurteva, Vanya'
'Nedeltcheva, Daniela'
'Crochet, Aurelien'
'Fromm, Katharina M.'

_publ_section_title
;
 Controlled tautomerism -- switching caused by an
 &#x201C;underground&#x201D; anionic effect
;
_journal_issue 47
_journal_name_full 'RSC Advances'
_journal_page_first 25410
_journal_paper_doi 10.1039/c3ra45326j
_journal_volume 3
_journal_year 2013
_chemical_formula_moiety 'C23 H22 N4 O'
_chemical_formula_sum 'C23 H22 N4 O'
_chemical_formula_weight 370.45
_chemical_name_systematic 4-((4-hydroxy-3-(piperidin-1-ylmethyl)naphthalen-1-yl)diazenyl)benzonitrile
_space_group_IT_number 2
_space_group_name_Hall '-P 1'
_space_group_name_H-M_alt 'P -1'
_symmetry_cell_setting triclinic
_symmetry_Int_Tables_number 2
_symmetry_space_group_name_Hall '-P 1'
_symmetry_space_group_name_H-M 'P -1'
_atom_sites_solution_hydrogens geom
_atom_sites_solution_primary direct
_atom_sites_solution_secondary difmap
_audit_creation_method SHELXL-97
_cell_angle_alpha 92.331(10)
_cell_angle_beta 93.567(10)
_cell_angle_gamma 101.183(10)
_cell_formula_units_Z 2
_cell_length_a 5.0932(6)
_cell_length_b 11.5499(14)
_cell_length_c 16.654(2)
_cell_measurement_reflns_used 11349
_cell_measurement_temperature 200(2)
_cell_measurement_theta_max 66.90
_cell_measurement_theta_min 2.66
_cell_volume 957.8(2)
_computing_cell_refinement X-Area
_computing_data_collection 'X-Area (Stoe & Cie, 2009)'
_computing_data_reduction 'X-RED32(Stoe & Cie, 2009)'
_computing_structure_refinement 'SHELXL-97 (Sheldrick, 2008)'
_computing_structure_solution 'SHELXS-97 (Sheldrick, 2008)'
_diffrn_ambient_temperature 200(2)
_diffrn_detector_area_resol_mean 6.67
_diffrn_measured_fraction_theta_full 0.901
_diffrn_measured_fraction_theta_max 0.901
_diffrn_measurement_device_type 'STOE IPDS 2T'
_diffrn_measurement_method 'rotation method'
_diffrn_radiation_monochromator graphite
_diffrn_radiation_probe x-ray
_diffrn_radiation_type CuK\a
_diffrn_radiation_wavelength 1.54186
_diffrn_reflns_av_R_equivalents 0.0753
_diffrn_reflns_av_sigmaI/netI 0.0609
_diffrn_reflns_limit_h_max 5
_diffrn_reflns_limit_h_min -5
_diffrn_reflns_limit_k_max 13
_diffrn_reflns_limit_k_min -13
_diffrn_reflns_limit_l_max 19
_diffrn_reflns_limit_l_min -18
_diffrn_reflns_number 7121
_diffrn_reflns_theta_full 65.67
_diffrn_reflns_theta_max 65.67
_diffrn_reflns_theta_min 2.66
_diffrn_source 'fine-focus sealed tube'
_exptl_absorpt_coefficient_mu 0.643
_exptl_absorpt_correction_T_max 0.9211
_exptl_absorpt_correction_T_min 0.5954
_exptl_absorpt_correction_type multi-scan
_exptl_absorpt_process_details
;
[c.f. r.h. blessing, acta cryst. (1995), a51, 33-38]
;
_exptl_crystal_colour red
_exptl_crystal_density_diffrn 1.284
_exptl_crystal_density_method 'not measured'
_exptl_crystal_description needle
_exptl_crystal_F_000 392
_exptl_crystal_recrystallization_method acetone
_exptl_crystal_size_max 0.90
_exptl_crystal_size_mid 0.40
_exptl_crystal_size_min 0.13
_refine_diff_density_max 0.334
_refine_diff_density_min -0.401
_refine_diff_density_rms 0.125
_refine_ls_extinction_coef 0.063(5)
_refine_ls_extinction_expression Fc^*^=kFc[1+0.001xFc^2^\l^3^/sin(2\q)]^-1/4^
_refine_ls_extinction_method SHELXL
_refine_ls_goodness_of_fit_ref 1.047
_refine_ls_hydrogen_treatment mixed
_refine_ls_matrix_type full
_refine_ls_number_parameters 257
_refine_ls_number_reflns 2964
_refine_ls_number_restraints 0
_refine_ls_restrained_S_all 1.047
_refine_ls_R_factor_all 0.0736
_refine_ls_R_factor_gt 0.0511
_refine_ls_shift/su_max 0.000
_refine_ls_shift/su_mean 0.000
_refine_ls_structure_factor_coef Fsqd
_refine_ls_weighting_details 'calc w=1/[\s^2^(Fo^2^)+(0.0938P)^2^+0.0000P] where P=(Fo^2^+2Fc^2^)/3'
_refine_ls_weighting_scheme calc
_refine_ls_wR_factor_gt 0.1277
_refine_ls_wR_factor_ref 0.1454
_reflns_number_gt 2196
_reflns_number_total 2964
_reflns_threshold_expression >2\s(I)
_cod_data_source_file c3ra45326j.txt
_cod_data_source_block CNpip_in_acetone
_cod_database_code 7239362

loop_
_symmetry_equiv_pos_as_xyz
'x, y, z'
'-x, -y, -z'

loop_
_atom_site_label
_atom_site_type_symbol
_atom_site_fract_x
_atom_site_fract_y
_atom_site_fract_z
_atom_site_U_iso_or_equiv
_atom_site_adp_type
_atom_site_occupancy
_atom_site_symmetry_multiplicity
_atom_site_calc_flag
_atom_site_refinement_flags
O1 O 0.0813(3) 0.47851(13) 0.13929(8) 0.0324(4) Uani 1 1 d .
C8 C 0.5816(4) 0.33756(17) 0.29819(11) 0.0259(5) Uani 1 1 d .
N2 N 0.7457(3) 0.28309(15) 0.35017(9) 0.0277(4) Uani 1 1 d .
C12 C 0.1929(3) 0.31015(17) 0.19983(11) 0.0240(5) Uani 1 1 d .
C10 C 0.4571(4) 0.50854(17) 0.23647(11) 0.0260(5) Uani 1 1 d .
N1 N 0.9092(3) 0.35402(15) 0.39771(10) 0.0305(4) Uani 1 1 d .
C11 C 0.2454(3) 0.43448(17) 0.19196(11) 0.0249(5) Uani 1 1 d .
C16 C 0.3109(4) 0.13566(17) 0.25862(12) 0.0304(5) Uani 1 1 d .
H16 H 0.4241 0.1002 0.2933 0.036 Uiso 1 1 calc R
N4 N 0.4471(3) 0.67579(14) 0.14780(9) 0.0262(4) Uani 1 1 d .
C1 C 1.0817(4) 0.29802(18) 0.44721(11) 0.0277(5) Uani 1 1 d .
C17 C 0.3657(3) 0.26030(17) 0.25264(11) 0.0239(5) Uani 1 1 d .
C9 C 0.6243(4) 0.45769(17) 0.28846(11) 0.0272(5) Uani 1 1 d .
H9 H 0.7719 0.5076 0.3180 0.033 Uiso 1 1 calc R
C23 C 0.6541(4) 0.64892(18) 0.09630(12) 0.0296(5) Uani 1 1 d .
H23A H 0.6558 0.5634 0.0964 0.035 Uiso 1 1 calc R
H23B H 0.8324 0.6926 0.1184 0.035 Uiso 1 1 calc R
C15 C 0.0976(4) 0.06612(18) 0.21511(13) 0.0345(5) Uani 1 1 d .
H15 H 0.0645 -0.0171 0.2198 0.041 Uiso 1 1 calc R
C14 C -0.0736(4) 0.11645(18) 0.16343(13) 0.0353(6) Uani 1 1 d .
H14 H -0.2226 0.0673 0.1340 0.042 Uiso 1 1 calc R
C20 C 0.3819(4) 0.84039(18) 0.06316(12) 0.0322(5) Uani 1 1 d .
H20A H 0.2016 0.7988 0.0413 0.039 Uiso 1 1 calc R
H20B H 0.3841 0.9264 0.0649 0.039 Uiso 1 1 calc R
C13 C -0.0261(4) 0.23569(18) 0.15550(11) 0.0297(5) Uani 1 1 d .
H13 H -0.1409 0.2690 0.1200 0.036 Uiso 1 1 calc R
C18 C 0.4971(4) 0.64063(18) 0.23080(12) 0.0329(5) Uani 1 1 d .
H18A H 0.3745 0.6716 0.2662 0.039 Uiso 1 1 calc R
H18B H 0.6834 0.6769 0.2506 0.039 Uiso 1 1 calc R
C7 C 1.6378(4) 0.1679(2) 0.59930(13) 0.0369(5) Uani 1 1 d .
C22 C 0.6033(4) 0.68270(19) 0.01073(12) 0.0354(5) Uani 1 1 d .
H22A H 0.4318 0.6344 -0.0129 0.043 Uiso 1 1 calc R
H22B H 0.7487 0.6659 -0.0220 0.043 Uiso 1 1 calc R
C6 C 1.2501(4) 0.37350(18) 0.50427(12) 0.0322(5) Uani 1 1 d .
H6 H 1.2390 0.4546 0.5093 0.039 Uiso 1 1 calc R
C21 C 0.5910(4) 0.81286(18) 0.00803(12) 0.0341(6) Uani 1 1 d .
H21A H 0.5432 0.8316 -0.0478 0.041 Uiso 1 1 calc R
H21B H 0.7687 0.8618 0.0257 0.041 Uiso 1 1 calc R
C19 C 0.4363(4) 0.80232(17) 0.14822(12) 0.0318(5) Uani 1 1 d .
H19A H 0.6090 0.8495 0.1720 0.038 Uiso 1 1 calc R
H19B H 0.2928 0.8179 0.1822 0.038 Uiso 1 1 calc R
C2 C 1.0934(4) 0.17869(18) 0.44074(12) 0.0322(5) Uani 1 1 d .
H2 H 0.9777 0.1271 0.4021 0.039 Uiso 1 1 calc R
C5 C 1.4339(4) 0.33042(19) 0.55365(12) 0.0338(5) Uani 1 1 d .
H5 H 1.5517 0.3822 0.5917 0.041 Uiso 1 1 calc R
N3 N 1.7903(4) 0.13597(19) 0.64203(12) 0.0533(6) Uani 1 1 d .
C4 C 1.4453(4) 0.21160(18) 0.54738(11) 0.0299(5) Uani 1 1 d .
C3 C 1.2741(4) 0.13567(19) 0.49083(12) 0.0338(5) Uani 1 1 d .
H3 H 1.2820 0.0542 0.4868 0.041 Uiso 1 1 calc R
H1 H 0.167(5) 0.558(2) 0.1338(14) 0.051 Uiso 1 1 d .

loop_
_atom_site_aniso_label
_atom_site_aniso_U_11
_atom_site_aniso_U_22
_atom_site_aniso_U_33
_atom_site_aniso_U_23
_atom_site_aniso_U_13
_atom_site_aniso_U_12
O1 0.0296(7) 0.0282(8) 0.0394(8) 0.0105(7) -0.0061(6) 0.0067(6)
C8 0.0288(10) 0.0279(11) 0.0220(10) 0.0030(8) 0.0016(8) 0.0076(8)
N2 0.0280(8) 0.0305(10) 0.0247(9) 0.0031(7) -0.0009(7) 0.0062(7)
C12 0.0239(9) 0.0271(11) 0.0220(10) 0.0035(8) 0.0053(8) 0.0060(8)
C10 0.0309(10) 0.0259(11) 0.0218(9) 0.0033(8) 0.0031(8) 0.0064(8)
N1 0.0335(9) 0.0296(9) 0.0279(9) 0.0026(8) -0.0059(8) 0.0071(7)
C11 0.0239(9) 0.0296(11) 0.0230(10) 0.0055(9) 0.0037(8) 0.0083(8)
C16 0.0329(10) 0.0272(11) 0.0319(11) 0.0050(9) -0.0012(9) 0.0082(8)
N4 0.0290(8) 0.0222(9) 0.0275(9) 0.0038(7) -0.0006(7) 0.0054(6)
C1 0.0301(10) 0.0302(11) 0.0234(10) 0.0047(9) -0.0005(8) 0.0069(8)
C17 0.0232(9) 0.0264(11) 0.0226(10) 0.0036(8) 0.0037(8) 0.0054(8)
C9 0.0287(10) 0.0285(11) 0.0236(10) 0.0006(9) 0.0008(8) 0.0038(8)
C23 0.0258(10) 0.0261(11) 0.0383(12) 0.0038(9) 0.0032(9) 0.0080(8)
C15 0.0375(11) 0.0233(11) 0.0414(12) 0.0032(9) 0.0008(10) 0.0030(9)
C14 0.0306(10) 0.0305(12) 0.0411(12) 0.0039(10) -0.0047(9) -0.0010(8)
C20 0.0268(10) 0.0249(11) 0.0447(12) 0.0095(10) -0.0017(9) 0.0044(8)
C13 0.0258(9) 0.0340(12) 0.0287(11) 0.0057(9) -0.0014(8) 0.0045(8)
C18 0.0438(12) 0.0258(11) 0.0280(11) 0.0032(9) -0.0038(9) 0.0060(9)
C7 0.0486(13) 0.0380(13) 0.0280(11) 0.0013(10) 0.0004(10) 0.0188(10)
C22 0.0350(11) 0.0360(13) 0.0354(12) 0.0059(10) 0.0042(9) 0.0061(9)
C6 0.0375(11) 0.0271(11) 0.0318(11) 0.0031(9) -0.0048(9) 0.0076(9)
C21 0.0302(10) 0.0320(12) 0.0384(12) 0.0136(10) -0.0016(9) 0.0007(8)
C19 0.0366(11) 0.0211(11) 0.0383(12) 0.0034(9) -0.0001(9) 0.0076(8)
C2 0.0369(11) 0.0299(12) 0.0289(11) -0.0012(9) -0.0039(9) 0.0070(9)
C5 0.0392(11) 0.0331(12) 0.0281(11) 0.0008(9) -0.0073(9) 0.0077(9)
N3 0.0654(13) 0.0580(14) 0.0424(12) 0.0048(10) -0.0113(11) 0.0312(11)
C4 0.0359(11) 0.0337(12) 0.0222(10) 0.0033(9) 0.0001(9) 0.0125(9)
C3 0.0424(12) 0.0275(11) 0.0334(11) 0.0016(9) -0.0003(10) 0.0128(9)

loop_
_atom_type_symbol
_atom_type_description
_atom_type_scat_dispersion_real
_atom_type_scat_dispersion_imag
_atom_type_scat_source
C C 0.0181 0.0091 'International Tables Vol C Tables 4.2.6.8 and 6.1.1.4'
H H 0.0000 0.0000 'International Tables Vol C Tables 4.2.6.8 and 6.1.1.4'
N N 0.0311 0.0180 'International Tables Vol C Tables 4.2.6.8 and 6.1.1.4'
O O 0.0492 0.0322 'International Tables Vol C Tables 4.2.6.8 and 6.1.1.4'

loop_
_geom_angle_atom_site_label_1
_geom_angle_atom_site_label_2
_geom_angle_atom_site_label_3
_geom_angle
C11 O1 H1 105.2(15)
C9 C8 N2 123.81(17)
C9 C8 C17 119.94(17)
N2 C8 C17 116.22(17)
N1 N2 C8 114.49(17)
C13 C12 C11 121.10(16)
C13 C12 C17 119.76(17)
C11 C12 C17 119.14(16)
C11 C10 C9 118.48(17)
C11 C10 C18 120.26(17)
C9 C10 C18 121.22(17)
N2 N1 C1 113.76(17)
O1 C11 C10 121.02(17)
O1 C11 C12 117.51(16)
C10 C11 C12 121.46(16)
C15 C16 C17 120.84(17)
C15 C16 H16 119.6
C17 C16 H16 119.6
C23 N4 C19 110.89(14)
C23 N4 C18 110.66(15)
C19 N4 C18 110.22(16)
C2 C1 C6 120.17(17)
C2 C1 N1 125.11(18)
C6 C1 N1 114.71(18)
C16 C17 C12 118.03(17)
C16 C17 C8 123.24(17)
C12 C17 C8 118.71(17)
C8 C9 C10 122.21(18)
C8 C9 H9 118.9
C10 C9 H9 118.9
N4 C23 C22 111.31(16)
N4 C23 H23A 109.4
C22 C23 H23A 109.4
N4 C23 H23B 109.4
C22 C23 H23B 109.4
H23A C23 H23B 108.0
C16 C15 C14 120.70(19)
C16 C15 H15 119.6
C14 C15 H15 119.6
C13 C14 C15 120.17(18)
C13 C14 H14 119.9
C15 C14 H14 119.9
C21 C20 C19 111.10(16)
C21 C20 H20A 109.4
C19 C20 H20A 109.4
C21 C20 H20B 109.4
C19 C20 H20B 109.4
H20A C20 H20B 108.0
C14 C13 C12 120.50(17)
C14 C13 H13 119.8
C12 C13 H13 119.8
N4 C18 C10 112.74(17)
N4 C18 H18A 109.0
C10 C18 H18A 109.0
N4 C18 H18B 109.0
C10 C18 H18B 109.0
H18A C18 H18B 107.8
N3 C7 C4 178.0(3)
C23 C22 C21 111.14(18)
C23 C22 H22A 109.4
C21 C22 H22A 109.4
C23 C22 H22B 109.4
C21 C22 H22B 109.4
H22A C22 H22B 108.0
C5 C6 C1 120.05(19)
C5 C6 H6 120.0
C1 C6 H6 120.0
C22 C21 C20 109.31(15)
C22 C21 H21A 109.8
C20 C21 H21A 109.8
C22 C21 H21B 109.8
C20 C21 H21B 109.8
H21A C21 H21B 108.3
N4 C19 C20 111.15(17)
N4 C19 H19A 109.4
C20 C19 H19A 109.4
N4 C19 H19B 109.4
C20 C19 H19B 109.4
H19A C19 H19B 108.0
C3 C2 C1 119.63(19)
C3 C2 H2 120.2
C1 C2 H2 120.2
C4 C5 C6 119.81(19)
C4 C5 H5 120.1
C6 C5 H5 120.1
C5 C4 C3 120.10(18)
C5 C4 C7 119.21(18)
C3 C4 C7 120.69(19)
C2 C3 C4 120.2(2)
C2 C3 H3 119.9
C4 C3 H3 119.9

loop_
_geom_bond_atom_site_label_1
_geom_bond_atom_site_label_2
_geom_bond_distance
O1 C11 1.355(2)
O1 H1 0.94(3)
C8 C9 1.380(3)
C8 N2 1.415(2)
C8 C17 1.429(3)
N2 N1 1.262(2)
C12 C13 1.415(3)
C12 C11 1.422(3)
C12 C17 1.422(2)
C10 C11 1.391(3)
C10 C9 1.401(3)
C10 C18 1.507(3)
N1 C1 1.429(2)
C16 C15 1.366(3)
C16 C17 1.421(3)
C16 H16 0.9500
N4 C23 1.470(3)
N4 C19 1.473(2)
N4 C18 1.477(2)
C1 C2 1.391(3)
C1 C6 1.393(3)
C9 H9 0.9500
C23 C22 1.513(3)
C23 H23A 0.9900
C23 H23B 0.9900
C15 C14 1.408(3)
C15 H15 0.9500
C14 C13 1.365(3)
C14 H14 0.9500
C20 C21 1.519(3)
C20 C19 1.525(3)
C20 H20A 0.9900
C20 H20B 0.9900
C13 H13 0.9500
C18 H18A 0.9900
C18 H18B 0.9900
C7 N3 1.145(3)
C7 C4 1.444(3)
C22 C21 1.519(3)
C22 H22A 0.9900
C22 H22B 0.9900
C6 C5 1.385(3)
C6 H6 0.9500
C21 H21A 0.9900
C21 H21B 0.9900
C19 H19A 0.9900
C19 H19B 0.9900
C2 C3 1.380(3)
C2 H2 0.9500
C5 C4 1.385(3)
C5 H5 0.9500
C4 C3 1.397(3)
C3 H3 0.9500

loop_
_geom_hbond_atom_site_label_D
_geom_hbond_atom_site_label_H
_geom_hbond_atom_site_label_A
_geom_hbond_distance_DH
_geom_hbond_distance_HA
_geom_hbond_distance_DA
_geom_hbond_angle_DHA
O1 H1 N4 0.94(3) 1.77(3) 2.642(2) 152(2)

loop_
_geom_torsion_atom_site_label_1
_geom_torsion_atom_site_label_2
_geom_torsion_atom_site_label_3
_geom_torsion_atom_site_label_4
_geom_torsion
C9 C8 N2 N1 11.4(3)
C17 C8 N2 N1 -170.32(16)
C8 N2 N1 C1 -177.28(15)
C9 C10 C11 O1 -178.37(17)
C18 C10 C11 O1 4.0(3)
C9 C10 C11 C12 1.6(3)
C18 C10 C11 C12 -176.09(18)
C13 C12 C11 O1 -1.3(3)
C17 C12 C11 O1 178.09(16)
C13 C12 C11 C10 178.72(18)
C17 C12 C11 C10 -1.9(3)
N2 N1 C1 C2 5.8(3)
N2 N1 C1 C6 -175.46(17)
C15 C16 C17 C12 -0.3(3)
C15 C16 C17 C8 178.37(19)
C13 C12 C17 C16 0.2(3)
C11 C12 C17 C16 -179.20(17)
C13 C12 C17 C8 -178.52(17)
C11 C12 C17 C8 2.1(3)
C9 C8 C17 C16 179.25(19)
N2 C8 C17 C16 0.9(3)
C9 C8 C17 C12 -2.1(3)
N2 C8 C17 C12 179.55(16)
N2 C8 C9 C10 -179.89(17)
C17 C8 C9 C10 1.9(3)
C11 C10 C9 C8 -1.6(3)
C18 C10 C9 C8 176.06(19)
C19 N4 C23 C22 -58.3(2)
C18 N4 C23 C22 179.12(16)
C17 C16 C15 C14 -0.2(3)
C16 C15 C14 C13 0.8(3)
C15 C14 C13 C12 -0.9(3)
C11 C12 C13 C14 179.79(19)
C17 C12 C13 C14 0.4(3)
C23 N4 C18 C10 -68.2(2)
C19 N4 C18 C10 168.79(16)
C11 C10 C18 N4 -40.0(3)
C9 C10 C18 N4 142.42(18)
N4 C23 C22 C21 57.4(2)
C2 C1 C6 C5 1.3(3)
N1 C1 C6 C5 -177.47(17)
C23 C22 C21 C20 -54.9(2)
C19 C20 C21 C22 54.5(2)
C23 N4 C19 C20 57.7(2)
C18 N4 C19 C20 -179.41(15)
C21 C20 C19 N4 -56.5(2)
C6 C1 C2 C3 -0.4(3)
N1 C1 C2 C3 178.27(18)
C1 C6 C5 C4 -1.5(3)
C6 C5 C4 C3 0.7(3)
C6 C5 C4 C7 -179.95(19)
C1 C2 C3 C4 -0.4(3)
C5 C4 C3 C2 0.2(3)
C7 C4 C3 C2 -179.12(19)
